data_2009240
loop_
_publ_author_name
'Dong, Yongkwan '
'Yun, Hoseop '
'Suh, Jang-Min '
'Ahn, Young-Gil '
'Ha, Hyun-Joon '

_publ_section_title
;Mirror symmetry in
 7,9-dibenzyl-1-<i>tert</i>-butoxycarbonyl-1,7,9-triazaspiro[4.5]dec-3-en-2-one
;
_journal_issue 12
_journal_name_full 'Acta Crystallographica Section C'
_journal_page_first 2088
_journal_page_last 2090
_journal_paper_doi 10.1107/S0108270199011373
_journal_volume 55
_journal_year 1999
_chemical_formula_iupac 'C26 H31 N3 O3'
_chemical_formula_moiety 'C26 H31 N3 O3'
_chemical_formula_sum 'C26 H31 N3 O3'
_chemical_formula_weight 433.60
_chemical_name_systematic ' 1-tert-butoxycarbonyl-7,9-dibenzyl-2-oxo-1,7,9-triazaspiro[4,5]dec-3-ene'
_space_group_IT_number 62
_symmetry_cell_setting orthorhombic
_symmetry_space_group_name_Hall '-P 2ac 2n'
_symmetry_space_group_name_H-M 'P n m a'
_audit_creation_method SHELXL-97
_cell_angle_alpha 90.00
_cell_angle_beta 90.00
_cell_angle_gamma 90.00
_cell_formula_units_Z 4
_cell_length_a 16.482(5)
_cell_length_b 14.258(5)
_cell_length_c 9.838(4)
_cell_measurement_reflns_used 18
_cell_measurement_temperature 293(2)
_cell_measurement_theta_max 14
_cell_measurement_theta_min 10
_cell_volume 2311.9(14)
_computing_cell_refinement 'MXC Diffractometer Control Software'
_computing_data_collection 'MXC Diffractometer Control Software (Mac Science Corporation, 1994)'
_computing_data_reduction 'MXC Diffractometer Control Software'
_computing_molecular_graphics 'ORTEP-3  (Farrugia, 1998)'
_computing_publication_material SHELXL97
_computing_structure_refinement 'SHELXL97 (Sheldrick, 1997)'
_computing_structure_solution 'SHELXS86 (Sheldrick, 1990)'
_diffrn_ambient_temperature 293(2)
_diffrn_measured_fraction_theta_full 0.734
_diffrn_measured_fraction_theta_max 0.734
_diffrn_measurement_device_type MXC3
_diffrn_measurement_method \w-2\q
_diffrn_radiation_monochromator graphite
_diffrn_radiation_source 'fine-focus sealed tube'
_diffrn_radiation_type MoK\a
_diffrn_radiation_wavelength 0.71073
_diffrn_reflns_av_R_equivalents 0.1271
_diffrn_reflns_av_sigmaI/netI 0.0638
_diffrn_reflns_limit_h_max 0
_diffrn_reflns_limit_h_min -21
_diffrn_reflns_limit_k_max 18
_diffrn_reflns_limit_k_min 0
_diffrn_reflns_limit_l_max 12
_diffrn_reflns_limit_l_min 0
_diffrn_reflns_number 2266
_diffrn_reflns_theta_full 27.48
_diffrn_reflns_theta_max 27.48
_diffrn_reflns_theta_min 2.41
_diffrn_standards_decay_% 0
_diffrn_standards_interval_count 100
_diffrn_standards_number 2
_exptl_absorpt_coefficient_mu 0.082
_exptl_absorpt_correction_type none
_exptl_crystal_colour colourless
_exptl_crystal_density_diffrn 1.246
_exptl_crystal_density_method 'not measured'
_exptl_crystal_description prism
_exptl_crystal_F_000 928
_exptl_crystal_size_max 0.5
_exptl_crystal_size_mid 0.26
_exptl_crystal_size_min 0.24
_refine_diff_density_max 0.243
_refine_diff_density_min -0.141
_refine_ls_extinction_coef 0.0141(10)
_refine_ls_extinction_method 'SHELXL97 (Sheldrick, 1997)'
_refine_ls_goodness_of_fit_ref 1.009
_refine_ls_hydrogen_treatment mixed
_refine_ls_matrix_type full
_refine_ls_number_parameters 172
_refine_ls_number_reflns 2199
_refine_ls_number_restraints 0
_refine_ls_restrained_S_all 1.009
_refine_ls_R_factor_all 0.1169
_refine_ls_R_factor_gt 0.0575
_refine_ls_shift/su_max 0.008
_refine_ls_shift/su_mean 0.001
_refine_ls_structure_factor_coef Fsqd
_refine_ls_weighting_details 'w = 1/[\s^2^(Fo^2^)+(0.0414P)^2^] where P=(Fo^2^+2Fc^2^)/3'
_refine_ls_weighting_scheme calc
_refine_ls_wR_factor_ref 0.1163
_reflns_number_gt 1221
_reflns_number_total 2199
_reflns_threshold_expression I>2\s(I)
_cod_data_source_file da1077.cif
_cod_data_source_block da1077
_cod_depositor_comments
;
The following automatic conversions were performed:
'_symmetry_cell_setting' value 'Orthorhombic' changed to 'orthorhombic'
according to '/home/saulius/struct/CIF-dictionaries/cif_core.dic'
dictionary named 'cif_core.dic' version 2.4.1 from 2010-06-29.

Automatic conversion script
Id: cif_fix_enum 1527 2010-12-29 10:47:43Z saulius 

The following automatic conversions were performed:

'_symmetry_cell_setting' value 'Orthorhombic' changed to
'orthorhombic' according to
/home/saulius/struct/CIF-dictionaries/cif_core.dic dictionary named
'cif_core.dic' version 2.4.1 from 2010-06-29.

Automatic conversion script
Id: cif_fix_values 1715 2011-07-08 13:25:40Z adriana 
;
_cod_original_cell_volume 2312.00(10)
_cod_database_code 2009240
_cod_database_fobs_code 2009240

loop_
_symmetry_equiv_pos_as_xyz
'x, y, z'
'-x+1/2, -y, z+1/2'
'-x, y+1/2, -z'
'x+1/2, -y+1/2, -z+1/2'
'-x, -y, -z'
'x-1/2, y, -z-1/2'
'x, -y-1/2, z'
'-x-1/2, y-1/2, z-1/2'

loop_
_atom_site_label
_atom_site_fract_x
_atom_site_fract_y
_atom_site_fract_z
_atom_site_U_iso_or_equiv
_atom_site_adp_type
_atom_site_calc_flag
_atom_site_type_symbol
C1 0.1388(2) 0.2500 -0.1938(4) 0.0498(11) Uani d C
C2 0.0617(2) 0.2500 -0.1209(4) 0.0544(11) Uani d C
C3 0.0740(2) 0.2500 0.0108(4) 0.0460(10) Uani d C
C4 0.1623(2) 0.2500 0.0455(3) 0.0364(9) Uani d C
C5 0.18418(14) 0.33868(18) 0.1254(2) 0.0399(6) Uani d C
C6 0.1766(2) 0.2500 0.3313(3) 0.0442(10) Uani d C
C7 0.2821(2) 0.2500 -0.1226(4) 0.0447(10) Uani d C
C8 0.41400(19) 0.2500 -0.0039(4) 0.0440(10) Uani d C
C9 0.4307(3) 0.2500 0.1473(5) 0.0637(14) Uani d C
C10 0.44496(17) 0.3390(2) -0.0692(3) 0.0683(9) Uani d C
C11 0.16562(16) 0.4188(2) 0.3408(3) 0.0565(8) Uani d C
C12 0.25465(16) 0.43911(19) 0.3632(3) 0.0476(7) Uani d C
C13 0.29836(19) 0.39453(19) 0.4657(3) 0.0544(8) Uani d C
C14 0.3812(2) 0.4052(2) 0.4763(3) 0.0712(9) Uani d C
C15 0.4217(2) 0.4612(3) 0.3860(4) 0.0837(11) Uani d C
C16 0.3799(3) 0.5079(3) 0.2866(3) 0.0845(11) Uani d C
C17 0.2966(2) 0.4979(2) 0.2768(3) 0.0649(8) Uani d C
O1 0.32398(13) 0.2500 -0.0075(2) 0.0500(7) Uani d O
O2 0.30941(16) 0.2500 -0.2349(2) 0.0696(9) Uani d O
O3 0.14966(17) 0.2500 -0.3151(2) 0.0690(10) Uani d O
N1 0.19911(17) 0.2500 -0.0926(3) 0.0389(8) Uani d N
N2 0.14782(12) 0.33356(15) 0.26118(19) 0.0418(5) Uani d N
H2 0.0110 0.2500 -0.1622 0.065 Uiso calc H
H3 0.0326 0.2500 0.0750 0.055 Uiso calc H
H5A 0.2427 0.3440 0.1331 0.048 Uiso calc H
H5B 0.1641 0.3936 0.0780 0.048 Uiso calc H
H6A 0.2354 0.2500 0.3337 0.053 Uiso calc H
H6B 0.1569 0.2500 0.4242 0.053 Uiso calc H
H9A 0.492(3) 0.2500 0.164(4) 0.094(15) Uiso d H
H9B 0.4131(17) 0.194(2) 0.187(3) 0.084(11) Uiso d H
H10A 0.5030 0.3411 -0.0624 0.102 Uiso calc H
H10B 0.4221 0.3923 -0.0236 0.102 Uiso calc H
H10C 0.4294 0.3400 -0.1632 0.102 Uiso calc H
H11A 0.1395 0.4130 0.4288 0.068 Uiso calc H
H11B 0.1414 0.4721 0.2948 0.068 Uiso calc H
H13 0.2712 0.3569 0.5280 0.065 Uiso calc H
H14 0.4095 0.3744 0.5447 0.085 Uiso calc H
H15 0.4777 0.4676 0.3923 0.100 Uiso calc H
H16 0.4075 0.5463 0.2257 0.101 Uiso calc H
H17 0.2684 0.5314 0.2108 0.078 Uiso calc H

loop_
_atom_site_aniso_label
_atom_site_aniso_U_11
_atom_site_aniso_U_22
_atom_site_aniso_U_33
_atom_site_aniso_U_12
_atom_site_aniso_U_13
_atom_site_aniso_U_23
_atom_site_aniso_type_symbol
C1 0.049(2) 0.062(3) 0.038(2) 0.000 -0.008(2) 0.000 C
C2 0.042(2) 0.077(3) 0.044(2) 0.000 -0.013(2) 0.000 C
C3 0.032(2) 0.058(3) 0.048(2) 0.000 -0.0015(18) 0.000 C
C4 0.0328(19) 0.050(2) 0.0258(17) 0.000 -0.0001(16) 0.000 C
C5 0.0397(14) 0.0438(15) 0.0363(12) 0.0019(12) -0.0049(12) 0.0024(13) C
C6 0.044(2) 0.058(3) 0.0301(19) 0.000 0.0040(18) 0.000 C
C7 0.042(2) 0.058(3) 0.034(2) 0.000 -0.0010(19) 0.000 C
C8 0.0290(19) 0.060(3) 0.043(2) 0.000 0.0046(17) 0.000 C
C9 0.042(3) 0.094(4) 0.055(3) 0.000 -0.012(2) 0.000 C
C10 0.0598(19) 0.066(2) 0.080(2) -0.0077(17) 0.0074(17) 0.0096(19) C
C11 0.0611(18) 0.0589(19) 0.0497(17) 0.0191(15) -0.0026(15) -0.0112(15) C
C12 0.0667(18) 0.0404(15) 0.0357(14) 0.0047(15) -0.0119(15) -0.0118(14) C
C13 0.073(2) 0.0493(18) 0.0414(15) 0.0006(16) -0.0065(15) -0.0107(14) C
C14 0.079(2) 0.070(2) 0.064(2) 0.0065(19) -0.0246(19) -0.0171(19) C
C15 0.069(2) 0.099(3) 0.083(2) -0.020(2) -0.013(2) -0.036(2) C
C16 0.107(3) 0.077(3) 0.070(3) -0.041(2) 0.001(2) -0.010(2) C
C17 0.092(2) 0.0490(18) 0.0537(19) -0.0058(18) -0.0142(18) -0.0012(16) C
O1 0.0312(14) 0.087(2) 0.0313(14) 0.000 0.0019(12) 0.000 O
O2 0.0556(17) 0.122(3) 0.0306(14) 0.000 0.0071(14) 0.000 O
O3 0.0641(19) 0.114(3) 0.0292(14) 0.000 -0.0057(14) 0.000 O
N1 0.0359(17) 0.057(2) 0.0240(15) 0.000 -0.0027(13) 0.000 N
N2 0.0427(11) 0.0496(13) 0.0331(10) 0.0077(11) 0.0019(9) -0.0054(12) N

loop_
_atom_type_symbol
_atom_type_description
_atom_type_scat_dispersion_real
_atom_type_scat_dispersion_imag
_atom_type_scat_source
C C 0.0033 0.0016 'International Tables Vol C Tables 4.2.6.8 and 6.1.1.4'
H H 0.0000 0.0000 'International Tables Vol C Tables 4.2.6.8 and 6.1.1.4'
O O 0.0106 0.0060 'International Tables Vol C Tables 4.2.6.8 and 6.1.1.4'
N N 0.0061 0.0033 'International Tables Vol C Tables 4.2.6.8 and 6.1.1.4'

loop_
_geom_angle_atom_site_label_1
_geom_angle_atom_site_label_2
_geom_angle_atom_site_label_3
_geom_angle_site_symmetry_1
_geom_angle_site_symmetry_3
_geom_angle
_geom_angle_publ_flag
O3 C1 N1 . . 126.6(4) yes
O3 C1 C2 . . 127.9(4) yes
N1 C1 C2 . . 105.5(3) yes
C3 C2 C1 . . 110.6(3) yes
C2 C3 C4 . . 112.1(3) yes
N1 C4 C3 . . 100.9(3) yes
N1 C4 C5 . . 111.87(17) yes
C3 C4 C5 . . 110.28(18) yes
N1 C4 C5 . 7_565 111.87(17) no
C3 C4 C5 . 7_565 110.28(18) no
C5 C4 C5 . 7_565 111.2(3) yes
N2 C5 C4 . . 109.3(2) yes
N2 C6 N2 7_565 . 109.8(3) yes
O2 C7 O1 . . 126.5(3) yes
O2 C7 N1 . . 124.3(3) yes
O1 C7 N1 . . 109.1(3) yes
O1 C8 C10 . 7_565 109.11(19) no
O1 C8 C10 . . 109.11(19) yes
C10 C8 C10 7_565 . 114.2(3) no
O1 C8 C9 . . 101.9(3) yes
C10 C8 C9 7_565 . 110.9(2) no
C10 C8 C9 . . 110.9(2) no
N2 C11 C12 . . 115.4(2) yes
C17 C12 C13 . . 117.7(3) no
C17 C12 C11 . . 120.9(3) no
C13 C12 C11 . . 121.3(3) no
C14 C13 C12 . . 121.1(3) no
C15 C14 C13 . . 119.9(3) no
C16 C15 C14 . . 120.2(3) no
C15 C16 C17 . . 119.9(3) no
C12 C17 C16 . . 121.1(3) no
C7 O1 C8 . . 122.7(3) yes
C7 N1 C1 . . 122.7(3) yes
C7 N1 C4 . . 126.3(3) yes
C1 N1 C4 . . 111.0(3) yes
C6 N2 C5 . . 109.8(2) yes
C6 N2 C11 . . 110.96(18) yes
C5 N2 C11 . . 111.2(2) yes

loop_
_geom_bond_atom_site_label_1
_geom_bond_atom_site_label_2
_geom_bond_site_symmetry_2
_geom_bond_distance
_geom_bond_publ_flag
C1 O3 . 1.206(4) yes
C1 N1 . 1.407(4) yes
C1 C2 . 1.459(5) yes
C2 C3 . 1.311(5) yes
C3 C4 . 1.495(5) yes
C4 N1 . 1.487(4) yes
C4 C5 . 1.532(3) yes
C4 C5 7_565 1.532(3) no
C5 N2 . 1.466(3) yes
C6 N2 7_565 1.456(3) no
C6 N2 . 1.456(3) yes
C7 O2 . 1.193(4) yes
C7 O1 . 1.326(4) yes
C7 N1 . 1.400(4) yes
C8 O1 . 1.484(4) yes
C8 C10 7_565 1.511(3) no
C8 C10 . 1.511(3) no
C8 C9 . 1.513(6) no
C11 N2 . 1.475(3) yes
C11 C12 . 1.512(3) yes
C12 C17 . 1.380(4) no
C12 C13 . 1.393(3) no
C13 C14 . 1.377(4) no
C14 C15 . 1.368(4) no
C15 C16 . 1.369(4) no
C16 C17 . 1.384(5) no
